data_1503061
loop_
_publ_author_name
'Mani, Ganesan'
'Jana, Debasish'
'Kumar, Rajnish'
'Ghorai, Debasish'

_publ_section_title
;
 Azatripyrrolic and azatetrapyrrolic macrocycles from the Mannich reaction
 of pyrrole: receptors for anions.
;
_journal_issue 14
_journal_name_full 'Organic letters'
_journal_page_first 3212
_journal_page_last 3215
_journal_paper_doi 10.1021/ol101159q
_journal_volume 12
_journal_year 2010
_chemical_formula_sum 'C21 H32 N6 O'
_chemical_formula_weight 384.53
_chemical_melting_point 442
_chemical_name_common Triazacalix[3]pyrrole
_chemical_name_systematic
;
 ?
;
_space_group_IT_number 14
_symmetry_cell_setting monoclinic
_symmetry_space_group_name_Hall '-P 2yn'
_symmetry_space_group_name_H-M 'P 1 21/n 1'
_atom_sites_solution_hydrogens geom
_atom_sites_solution_primary direct
_atom_sites_solution_secondary difmap
_audit_creation_method SHELXL-97
_cell_angle_alpha 90.00
_cell_angle_beta 97.600(4)
_cell_angle_gamma 90.00
_cell_formula_units_Z 8
_cell_length_a 11.9147(15)
_cell_length_b 20.442(3)
_cell_length_c 18.076(2)
_cell_measurement_reflns_used 7571
_cell_measurement_temperature 293(2)
_cell_measurement_theta_max 25.00
_cell_measurement_theta_min 1.51
_cell_volume 4363.9(10)
_computing_structure_refinement 'SHELXL-97 (Sheldrick, 1997)'
_computing_structure_solution 'SHELXS-97 (Sheldrick, 1990)'
_diffrn_ambient_temperature 293(2)
_diffrn_measured_fraction_theta_full 0.985
_diffrn_measured_fraction_theta_max 0.985
_diffrn_measurement_device_type 'Bruker-APEX-II CCD area detector'
_diffrn_measurement_method hemisphere
_diffrn_radiation_monochromator graphite
_diffrn_radiation_source 'fine-focus sealed tube'
_diffrn_radiation_type MoK\a
_diffrn_radiation_wavelength 0.71073
_diffrn_reflns_av_R_equivalents 0.0880
_diffrn_reflns_av_sigmaI/netI 0.0684
_diffrn_reflns_limit_h_max 14
_diffrn_reflns_limit_h_min -14
_diffrn_reflns_limit_k_max 23
_diffrn_reflns_limit_k_min -24
_diffrn_reflns_limit_l_max 21
_diffrn_reflns_limit_l_min -21
_diffrn_reflns_number 46908
_diffrn_reflns_theta_full 25.00
_diffrn_reflns_theta_max 25.00
_diffrn_reflns_theta_min 1.51
_exptl_absorpt_coefficient_mu 0.075
_exptl_absorpt_correction_T_max 0.992
_exptl_absorpt_correction_T_min 0.984
_exptl_absorpt_correction_type multi-scan
_exptl_absorpt_process_details SADABS
_exptl_crystal_colour Colorless
_exptl_crystal_density_diffrn 1.171
_exptl_crystal_density_meas ?
_exptl_crystal_density_method 'not measured'
_exptl_crystal_description prism
_exptl_crystal_F_000 1664
_exptl_crystal_size_max 0.26
_exptl_crystal_size_mid 0.18
_exptl_crystal_size_min 0.11
_refine_diff_density_max 0.258
_refine_diff_density_min -0.205
_refine_diff_density_rms 0.049
_refine_ls_extinction_method none
_refine_ls_goodness_of_fit_ref 1.064
_refine_ls_hydrogen_treatment mixed
_refine_ls_matrix_type full
_refine_ls_number_parameters 545
_refine_ls_number_reflns 7571
_refine_ls_number_restraints 0
_refine_ls_restrained_S_all 1.064
_refine_ls_R_factor_all 0.1500
_refine_ls_R_factor_gt 0.0981
_refine_ls_shift/su_max 0.000
_refine_ls_shift/su_mean 0.000
_refine_ls_structure_factor_coef Fsqd
_refine_ls_weighting_details 'calc w=1/[\s^2^(Fo^2^)+(0.1583P)^2^+6.1391P] where P=(Fo^2^+2Fc^2^)/3'
_refine_ls_weighting_scheme calc
_refine_ls_wR_factor_gt 0.2832
_refine_ls_wR_factor_ref 0.3145
_reflns_number_gt 4607
_reflns_number_total 7571
_reflns_threshold_expression >2sigma(I)
_cod_data_source_file ol101159q_si_002.cif
_cod_data_source_block gmnov09
_cod_depositor_comments
;
The following automatic conversions were performed:

'_symmetry_cell_setting' value 'Monoclinic' changed to 'monoclinic'
according to /home/saulius/struct/CIF-dictionaries/cif_core.dic
dictionary named 'cif_core.dic' version 2.4.2 from 2011-04-26.

Automatic conversion script
Id: cif_fix_values 1715 2011-07-08 13:25:40Z adriana 

The following automatic conversions were performed:

'_exptl_crystal_density_meas' value 'not measured' was changed to '?'
- the value is perceived as not measured.

Automatic conversion script
Id: cif_fix_values 3008 2015-01-20 13:52:24Z robertas 
;
_cod_original_cell_volume 4364.0(9)
_cod_original_sg_symbol_H-M P2(1)/n
_cod_database_code 1503061

loop_
_symmetry_equiv_pos_as_xyz
'x, y, z'
'-x+1/2, y+1/2, -z+1/2'
'-x, -y, -z'
'x-1/2, -y-1/2, z-1/2'

loop_
_atom_site_label
_atom_site_type_symbol
_atom_site_fract_x
_atom_site_fract_y
_atom_site_fract_z
_atom_site_U_iso_or_equiv
_atom_site_adp_type
_atom_site_occupancy
_atom_site_symmetry_multiplicity
_atom_site_calc_flag
_atom_site_refinement_flags
N1 N -0.1089(3) 0.1043(2) 0.6558(2) 0.0345(10) Uani 1 1 d .
H1 H -0.053(4) 0.131(2) 0.650(3) 0.041 Uiso 1 1 d .
C1 C -0.2123(4) 0.1023(2) 0.6122(2) 0.0325(11) Uani 1 1 d .
O1 O 0.0477(3) 0.20921(17) 0.69697(19) 0.0381(9) Uani 1 1 d .
H1A H 0.052(4) 0.186(3) 0.735(3) 0.046 Uiso 1 1 d .
H1B H 0.121(5) 0.214(2) 0.687(3) 0.046 Uiso 1 1 d .
N2 N 0.0215(3) 0.12106(19) 0.8167(2) 0.0338(9) Uani 1 1 d .
C2 C -0.2796(4) 0.0611(2) 0.6461(3) 0.0409(13) Uani 1 1 d .
H2A H -0.3543 0.0502 0.6288 0.049 Uiso 1 1 calc R
O2 O 0.0438(3) 0.20865(18) 0.5307(2) 0.0395(9) Uani 1 1 d .
H2B H 0.040(4) 0.184(3) 0.489(3) 0.047(16) Uiso 1 1 d .
H2C H -0.024(5) 0.212(3) 0.540(3) 0.07(2) Uiso 1 1 d .
N3 N -0.0430(4) 0.2647(2) 0.8355(2) 0.0418(11) Uani 1 1 d .
H3 H -0.030(4) 0.261(2) 0.791(3) 0.026(12) Uiso 1 1 d .
C3 C -0.2158(4) 0.0380(2) 0.7120(3) 0.0439(13) Uani 1 1 d .
H3A H -0.2410 0.0087 0.7455 0.053 Uiso 1 1 calc R
N4 N 0.0389(4) 0.38178(19) 0.7710(2) 0.0412(10) Uani 1 1 d .
C4 C -0.1113(4) 0.0656(2) 0.7184(3) 0.0380(12) Uani 1 1 d .
N5 N -0.1128(4) 0.3261(2) 0.6473(2) 0.0387(11) Uani 1 1 d .
H5 H -0.063(4) 0.299(2) 0.658(2) 0.021(13) Uiso 1 1 d .
C5 C -0.0120(5) 0.0595(2) 0.7772(3) 0.0440(13) Uani 1 1 d .
H5A H -0.0293 0.0273 0.8135 0.053 Uiso 1 1 calc R
H5B H 0.0518 0.0433 0.7545 0.053 Uiso 1 1 calc R
N6 N -0.1959(3) 0.20546(18) 0.54119(19) 0.0320(9) Uani 1 1 d .
C6 C -0.0707(4) 0.1460(2) 0.8561(3) 0.0408(12) Uani 1 1 d .
H6A H -0.0781 0.1176 0.8983 0.049 Uiso 1 1 calc R
H6B H -0.1413 0.1440 0.8226 0.049 Uiso 1 1 calc R
N7 N 0.1989(4) 0.1071(2) 0.5815(2) 0.0392(10) Uani 1 1 d .
H7 H 0.141(5) 0.136(3) 0.583(3) 0.070(19) Uiso 1 1 d .
C7 C -0.0524(4) 0.2143(2) 0.8836(2) 0.0367(12) Uani 1 1 d .
N8 N 0.0723(3) 0.11640(18) 0.4165(2) 0.0312(9) Uani 1 1 d .
C8 C -0.0534(4) 0.2412(3) 0.9523(3) 0.0422(13) Uani 1 1 d .
H8A H -0.0592 0.2187 0.9963 0.051 Uiso 1 1 calc R
N9 N 0.1351(4) 0.25723(19) 0.3879(2) 0.0379(10) Uani 1 1 d .
H9 H 0.126(4) 0.254(2) 0.433(3) 0.035(14) Uiso 1 1 d .
C9 C -0.0440(4) 0.3099(3) 0.9444(3) 0.0416(13) Uani 1 1 d .
H9A H -0.0423 0.3406 0.9826 0.050 Uiso 1 1 calc R
N10 N 0.0519(3) 0.37658(19) 0.4451(2) 0.0353(10) Uani 1 1 d .
C10 C -0.0381(4) 0.3231(2) 0.8715(3) 0.0376(12) Uani 1 1 d .
N11 N 0.2041(4) 0.3252(2) 0.5742(2) 0.0368(10) Uani 1 1 d .
H11 H 0.154(3) 0.297(2) 0.563(2) 0.013(11) Uiso 1 1 d .
C11 C -0.0399(5) 0.3847(3) 0.8271(3) 0.0457(13) Uani 1 1 d .
H11A H -0.1160 0.3922 0.8022 0.055 Uiso 1 1 calc R
H11B H -0.0195 0.4212 0.8605 0.055 Uiso 1 1 calc R
N12 N 0.2859(3) 0.21263(19) 0.68904(19) 0.0341(10) Uani 1 1 d .
C12 C 0.0011(5) 0.4200(3) 0.7042(3) 0.0490(14) Uani 1 1 d .
H12A H 0.0616 0.4219 0.6733 0.059 Uiso 1 1 calc R
H12B H -0.0150 0.4643 0.7187 0.059 Uiso 1 1 calc R
C13 C -0.1022(5) 0.3919(2) 0.6597(3) 0.0428(13) Uani 1 1 d .
C14 C -0.1984(5) 0.4201(3) 0.6257(3) 0.0486(14) Uani 1 1 d .
H14A H -0.2146 0.4647 0.6246 0.058 Uiso 1 1 calc R
C15 C -0.2700(5) 0.3702(3) 0.5923(3) 0.0465(14) Uani 1 1 d .
H15A H -0.3415 0.3760 0.5655 0.056 Uiso 1 1 calc R
C16 C -0.2152(4) 0.3119(2) 0.6066(3) 0.0371(12) Uani 1 1 d .
C17 C -0.2568(4) 0.2435(2) 0.5933(3) 0.0373(12) Uani 1 1 d .
H17A H -0.2500 0.2208 0.6408 0.045 Uiso 1 1 calc R
H17B H -0.3365 0.2449 0.5736 0.045 Uiso 1 1 calc R
C18 C -0.2333(4) 0.1372(2) 0.5390(3) 0.0400(12) Uani 1 1 d .
H18A H -0.1948 0.1138 0.5030 0.048 Uiso 1 1 calc R
H18B H -0.3138 0.1359 0.5214 0.048 Uiso 1 1 calc R
C19 C 0.1234(4) 0.1103(3) 0.8702(3) 0.0499(14) Uani 1 1 d .
H19A H 0.1832 0.0944 0.8443 0.075 Uiso 1 1 calc R
H19B H 0.1075 0.0788 0.9067 0.075 Uiso 1 1 calc R
H19C H 0.1462 0.1509 0.8945 0.075 Uiso 1 1 calc R
C20 C 0.1534(5) 0.3995(3) 0.8027(3) 0.0616(16) Uani 1 1 d .
H20A H 0.2028 0.3961 0.7651 0.092 Uiso 1 1 calc R
H20B H 0.1790 0.3704 0.8432 0.092 Uiso 1 1 calc R
H20C H 0.1540 0.4436 0.8209 0.092 Uiso 1 1 calc R
C21 C -0.2186(5) 0.2339(3) 0.4659(3) 0.0445(13) Uani 1 1 d .
H21A H -0.1779 0.2098 0.4324 0.067 Uiso 1 1 calc R
H21B H -0.1944 0.2787 0.4674 0.067 Uiso 1 1 calc R
H21C H -0.2983 0.2317 0.4488 0.067 Uiso 1 1 calc R
C22 C 0.3078(4) 0.3133(2) 0.6139(3) 0.0370(12) Uani 1 1 d .
C23 C 0.3639(5) 0.3714(3) 0.6214(3) 0.0571(16) Uani 1 1 d .
H23A H 0.4363 0.3782 0.6465 0.069 Uiso 1 1 calc R
C24 C 0.2923(5) 0.4193(3) 0.5841(3) 0.0588(16) Uani 1 1 d .
H24A H 0.3095 0.4634 0.5802 0.071 Uiso 1 1 calc R
C25 C 0.1938(4) 0.3900(2) 0.5550(3) 0.0409(12) Uani 1 1 d .
C26 C 0.0902(5) 0.4171(3) 0.5102(3) 0.0465(13) Uani 1 1 d .
H26A H 0.0302 0.4202 0.5414 0.056 Uiso 1 1 calc R
H26B H 0.1061 0.4609 0.4937 0.056 Uiso 1 1 calc R
C27 C 0.1293(4) 0.3776(2) 0.3887(3) 0.0419(13) Uani 1 1 d .
H27A H 0.2052 0.3872 0.4126 0.050 Uiso 1 1 calc R
H27B H 0.1068 0.4121 0.3530 0.050 Uiso 1 1 calc R
C28 C 0.1299(4) 0.3138(2) 0.3484(3) 0.0352(11) Uani 1 1 d .
C29 C 0.1369(4) 0.2976(2) 0.2759(3) 0.0392(12) Uani 1 1 d .
H29A H 0.1350 0.3265 0.2360 0.047 Uiso 1 1 calc R
C30 C 0.1478(4) 0.2286(2) 0.2728(3) 0.0395(13) Uani 1 1 d .
H30A H 0.1546 0.2040 0.2303 0.047 Uiso 1 1 calc R
C31 C 0.1465(4) 0.2046(2) 0.3428(2) 0.0319(11) Uani 1 1 d .
C32 C 0.1638(4) 0.1377(2) 0.3751(3) 0.0382(12) Uani 1 1 d .
H32A H 0.1700 0.1069 0.3350 0.046 Uiso 1 1 calc R
H32B H 0.2347 0.1369 0.4083 0.046 Uiso 1 1 calc R
C33 C 0.1050(4) 0.0577(2) 0.4615(3) 0.0411(12) Uani 1 1 d .
H33A H 0.1224 0.0230 0.4282 0.049 Uiso 1 1 calc R
H33B H 0.0404 0.0435 0.4849 0.049 Uiso 1 1 calc R
C34 C 0.2040(4) 0.0659(2) 0.5210(3) 0.0353(11) Uani 1 1 d .
C35 C 0.3082(5) 0.0376(3) 0.5303(3) 0.0484(14) Uani 1 1 d .
H35A H 0.3349 0.0072 0.4985 0.058 Uiso 1 1 calc R
C36 C 0.3689(5) 0.0626(3) 0.5967(3) 0.0479(14) Uani 1 1 d .
H36A H 0.4427 0.0517 0.6161 0.057 Uiso 1 1 calc R
C37 C 0.3004(4) 0.1053(2) 0.6273(3) 0.0376(12) Uani 1 1 d .
C38 C 0.3211(4) 0.1443(3) 0.6980(3) 0.0442(13) Uani 1 1 d .
H38A H 0.2807 0.1240 0.7351 0.053 Uiso 1 1 calc R
H38B H 0.4013 0.1428 0.7165 0.053 Uiso 1 1 calc R
C39 C 0.3481(4) 0.2458(2) 0.6342(3) 0.0397(12) Uani 1 1 d .
H39A H 0.3419 0.2195 0.5892 0.048 Uiso 1 1 calc R
H39B H 0.4276 0.2478 0.6544 0.048 Uiso 1 1 calc R
C40 C -0.0630(4) 0.3926(3) 0.4132(3) 0.0553(15) Uani 1 1 d .
H40A H -0.1118 0.3906 0.4514 0.083 Uiso 1 1 calc R
H40B H -0.0885 0.3619 0.3745 0.083 Uiso 1 1 calc R
H40C H -0.0647 0.4360 0.3927 0.083 Uiso 1 1 calc R
C41 C -0.0300(4) 0.1020(3) 0.3644(3) 0.0474(14) Uani 1 1 d .
H41A H -0.0906 0.0904 0.3920 0.071 Uiso 1 1 calc R
H41B H -0.0151 0.0663 0.3326 0.071 Uiso 1 1 calc R
H41C H -0.0511 0.1400 0.3345 0.071 Uiso 1 1 calc R
C42 C 0.3098(5) 0.2456(3) 0.7619(3) 0.0507(14) Uani 1 1 d .
H42A H 0.2664 0.2254 0.7968 0.076 Uiso 1 1 calc R
H42B H 0.2897 0.2910 0.7564 0.076 Uiso 1 1 calc R
H42C H 0.3890 0.2418 0.7800 0.076 Uiso 1 1 calc R

loop_
_atom_site_aniso_label
_atom_site_aniso_U_11
_atom_site_aniso_U_22
_atom_site_aniso_U_33
_atom_site_aniso_U_23
_atom_site_aniso_U_13
_atom_site_aniso_U_12
N1 0.035(2) 0.033(2) 0.036(2) -0.0005(18) 0.0041(18) -0.0086(18)
C1 0.037(3) 0.026(3) 0.033(3) -0.008(2) 0.002(2) -0.003(2)
O1 0.036(2) 0.045(2) 0.0348(19) 0.0049(16) 0.0096(16) -0.0013(17)
N2 0.038(2) 0.033(2) 0.030(2) 0.0013(17) 0.0017(17) 0.0053(18)
C2 0.037(3) 0.044(3) 0.043(3) -0.012(2) 0.011(2) -0.014(2)
O2 0.038(2) 0.046(2) 0.036(2) -0.0078(17) 0.0086(16) -0.0036(17)
N3 0.063(3) 0.043(3) 0.022(2) -0.004(2) 0.013(2) 0.007(2)
C3 0.061(4) 0.036(3) 0.037(3) -0.006(2) 0.016(3) -0.012(3)
N4 0.054(3) 0.032(2) 0.039(2) -0.0039(19) 0.009(2) 0.001(2)
C4 0.051(3) 0.026(3) 0.037(3) -0.002(2) 0.004(2) -0.002(2)
N5 0.048(3) 0.034(3) 0.034(2) -0.0004(19) 0.006(2) 0.005(2)
C5 0.061(3) 0.030(3) 0.040(3) 0.001(2) 0.003(2) 0.004(3)
N6 0.037(2) 0.033(2) 0.026(2) -0.0021(17) 0.0053(16) 0.0029(18)
C6 0.040(3) 0.045(3) 0.039(3) -0.001(2) 0.012(2) -0.002(2)
N7 0.042(3) 0.037(3) 0.038(2) -0.0030(19) 0.004(2) 0.004(2)
C7 0.040(3) 0.043(3) 0.029(3) 0.005(2) 0.010(2) 0.004(2)
N8 0.035(2) 0.027(2) 0.032(2) -0.0005(17) 0.0061(17) -0.0049(17)
C8 0.045(3) 0.055(4) 0.028(3) 0.001(2) 0.012(2) 0.006(3)
N9 0.059(3) 0.032(3) 0.025(2) 0.0020(19) 0.015(2) -0.002(2)
C9 0.043(3) 0.048(3) 0.035(3) -0.013(2) 0.008(2) 0.010(2)
N10 0.041(2) 0.031(2) 0.035(2) -0.0013(18) 0.0086(18) 0.0003(18)
C10 0.041(3) 0.041(3) 0.032(3) -0.007(2) 0.008(2) 0.009(2)
N11 0.041(3) 0.030(3) 0.039(2) -0.0053(19) 0.0027(19) -0.009(2)
C11 0.055(3) 0.037(3) 0.046(3) -0.003(2) 0.011(3) 0.014(3)
N12 0.037(2) 0.041(3) 0.024(2) -0.0013(17) 0.0046(16) 0.0010(19)
C12 0.069(4) 0.032(3) 0.047(3) -0.004(2) 0.010(3) -0.012(3)
C13 0.070(4) 0.026(3) 0.034(3) -0.003(2) 0.010(3) -0.006(3)
C14 0.078(4) 0.028(3) 0.041(3) 0.003(2) 0.009(3) 0.011(3)
C15 0.056(3) 0.042(3) 0.041(3) 0.001(3) 0.004(2) 0.011(3)
C16 0.045(3) 0.039(3) 0.029(3) -0.002(2) 0.010(2) 0.002(2)
C17 0.038(3) 0.041(3) 0.034(3) -0.004(2) 0.012(2) 0.001(2)
C18 0.043(3) 0.043(3) 0.033(3) -0.011(2) 0.001(2) -0.002(2)
C19 0.048(3) 0.054(4) 0.046(3) 0.000(3) -0.003(2) 0.009(3)
C20 0.057(4) 0.058(4) 0.069(4) -0.012(3) 0.007(3) 0.001(3)
C21 0.051(3) 0.052(3) 0.029(3) 0.001(2) 0.004(2) 0.002(3)
C22 0.037(3) 0.036(3) 0.037(3) 0.000(2) 0.003(2) -0.003(2)
C23 0.055(4) 0.047(4) 0.065(4) -0.009(3) -0.007(3) -0.015(3)
C24 0.076(4) 0.028(3) 0.070(4) -0.003(3) -0.001(3) -0.018(3)
C25 0.058(3) 0.027(3) 0.038(3) -0.007(2) 0.008(2) 0.000(2)
C26 0.063(4) 0.036(3) 0.041(3) -0.002(2) 0.008(3) 0.008(3)
C27 0.053(3) 0.034(3) 0.042(3) -0.002(2) 0.017(2) -0.010(2)
C28 0.040(3) 0.031(3) 0.036(3) 0.002(2) 0.013(2) -0.003(2)
C29 0.048(3) 0.038(3) 0.034(3) 0.006(2) 0.015(2) -0.001(2)
C30 0.050(3) 0.048(3) 0.023(2) -0.004(2) 0.017(2) -0.002(2)
C31 0.034(3) 0.029(3) 0.034(3) -0.005(2) 0.012(2) -0.003(2)
C32 0.042(3) 0.034(3) 0.042(3) 0.002(2) 0.016(2) 0.002(2)
C33 0.056(3) 0.026(3) 0.041(3) -0.004(2) 0.004(2) -0.013(2)
C34 0.055(3) 0.017(3) 0.034(3) 0.002(2) 0.006(2) -0.003(2)
C35 0.063(4) 0.035(3) 0.048(3) -0.005(2) 0.010(3) 0.010(3)
C36 0.046(3) 0.044(3) 0.054(3) 0.006(3) 0.004(3) 0.010(3)
C37 0.045(3) 0.031(3) 0.036(3) 0.009(2) 0.003(2) 0.001(2)
C38 0.050(3) 0.045(3) 0.036(3) 0.007(2) -0.003(2) 0.004(3)
C39 0.038(3) 0.043(3) 0.038(3) -0.001(2) 0.007(2) 0.000(2)
C40 0.051(3) 0.060(4) 0.054(3) -0.003(3) 0.003(3) 0.001(3)
C41 0.043(3) 0.051(4) 0.047(3) -0.008(3) 0.001(2) -0.004(3)
C42 0.054(3) 0.059(4) 0.039(3) -0.009(3) 0.003(2) 0.001(3)

loop_
_atom_type_symbol
_atom_type_description
_atom_type_scat_dispersion_real
_atom_type_scat_dispersion_imag
_atom_type_scat_source
C C 0.0033 0.0016 'International Tables Vol C Tables 4.2.6.8 and 6.1.1.4'
H H 0.0000 0.0000 'International Tables Vol C Tables 4.2.6.8 and 6.1.1.4'
N N 0.0061 0.0033 'International Tables Vol C Tables 4.2.6.8 and 6.1.1.4'
O O 0.0106 0.0060 'International Tables Vol C Tables 4.2.6.8 and 6.1.1.4'

loop_
_geom_angle_atom_site_label_1
_geom_angle_atom_site_label_2
_geom_angle_atom_site_label_3
_geom_angle
C1 N1 C4 109.8(4)
C2 C1 N1 107.2(4)
C2 C1 C18 130.8(4)
N1 C1 C18 121.8(4)
C19 N2 C6 109.7(4)
C19 N2 C5 109.8(4)
C6 N2 C5 110.9(4)
C1 C2 C3 107.7(4)
C10 N3 C7 111.2(4)
C4 C3 C2 108.6(4)
C20 N4 C12 111.4(4)
C20 N4 C11 111.6(4)
C12 N4 C11 113.2(4)
C3 C4 N1 106.6(4)
C3 C4 C5 131.3(5)
N1 C4 C5 122.1(4)
C13 N5 C16 110.7(5)
N2 C5 C4 114.4(4)
C18 N6 C21 109.5(4)
C18 N6 C17 110.1(4)
C21 N6 C17 109.5(4)
N2 C6 C7 113.5(4)
C37 N7 C34 109.4(4)
C8 C7 N3 106.8(5)
C8 C7 C6 131.7(5)
N3 C7 C6 121.2(4)
C32 N8 C41 109.9(4)
C32 N8 C33 111.3(4)
C41 N8 C33 109.1(4)
C7 C8 C9 107.4(4)
C28 N9 C31 111.0(4)
C10 C9 C8 108.1(4)
C40 N10 C27 111.6(4)
C40 N10 C26 111.7(4)
C27 N10 C26 113.2(4)
C9 C10 N3 106.6(4)
C9 C10 C11 133.8(5)
N3 C10 C11 119.2(4)
C22 N11 C25 110.4(4)
N4 C11 C10 111.9(4)
C38 N12 C42 108.6(4)
C38 N12 C39 110.5(4)
C42 N12 C39 109.5(4)
N4 C12 C13 112.5(4)
C14 C13 N5 106.8(5)
C14 C13 C12 132.0(5)
N5 C13 C12 121.3(5)
C13 C14 C15 108.3(5)
C16 C15 C14 107.6(5)
C15 C16 N5 106.6(5)
C15 C16 C17 130.2(5)
N5 C16 C17 122.6(4)
N6 C17 C16 114.5(4)
N6 C18 C1 114.6(4)
C23 C22 N11 107.3(5)
C23 C22 C39 130.1(5)
N11 C22 C39 122.2(4)
C22 C23 C24 107.4(5)
C25 C24 C23 108.5(5)
C24 C25 N11 106.4(5)
C24 C25 C26 131.1(5)
N11 C25 C26 122.5(5)
N10 C26 C25 112.0(4)
N10 C27 C28 111.9(4)
N9 C28 C29 107.1(4)
N9 C28 C27 119.4(4)
C29 C28 C27 133.2(4)
C28 C29 C30 107.3(4)
C31 C30 C29 108.0(4)
C30 C31 N9 106.6(4)
C30 C31 C32 132.6(4)
N9 C31 C32 120.5(4)
N8 C32 C31 113.5(4)
N8 C33 C34 115.5(4)
C35 C34 N7 107.2(4)
C35 C34 C33 131.3(5)
N7 C34 C33 121.5(4)
C34 C35 C36 107.9(5)
C37 C36 C35 108.1(5)
C36 C37 N7 107.3(4)
C36 C37 C38 130.4(5)
N7 C37 C38 122.2(4)
N12 C38 C37 113.7(4)
N12 C39 C22 114.5(4)

loop_
_geom_bond_atom_site_label_1
_geom_bond_atom_site_label_2
_geom_bond_distance
N1 C1 1.374(6)
N1 C4 1.384(6)
C1 C2 1.363(6)
C1 C18 1.495(6)
N2 C19 1.465(6)
N2 C6 1.477(6)
N2 C5 1.475(6)
C2 C3 1.407(7)
N3 C10 1.357(6)
N3 C7 1.361(6)
C3 C4 1.357(7)
N4 C20 1.454(7)
N4 C12 1.458(6)
N4 C11 1.472(6)
C4 C5 1.488(7)
N5 C13 1.367(6)
N5 C16 1.369(6)
N6 C18 1.464(6)
N6 C21 1.472(6)
N6 C17 1.483(6)
C6 C7 1.490(7)
N7 C37 1.374(6)
N7 C34 1.387(6)
C7 C8 1.359(6)
N8 C32 1.468(6)
N8 C41 1.468(6)
N8 C33 1.473(6)
C8 C9 1.417(7)
N9 C28 1.357(6)
N9 C31 1.368(6)
C9 C10 1.356(7)
N10 C40 1.451(6)
N10 C27 1.463(6)
N10 C26 1.461(6)
C10 C11 1.491(7)
N11 C22 1.365(6)
N11 C25 1.372(6)
N12 C38 1.462(6)
N12 C42 1.473(6)
N12 C39 1.479(6)
C12 C13 1.492(7)
C13 C14 1.356(7)
C14 C15 1.413(7)
C15 C16 1.367(7)
C16 C17 1.492(7)
C22 C23 1.360(7)
C22 C39 1.492(7)
C23 C24 1.410(8)
C24 C25 1.360(7)
C25 C26 1.491(7)
C27 C28 1.493(7)
C28 C29 1.365(6)
C29 C30 1.419(7)
C30 C31 1.358(6)
C31 C32 1.490(6)
C33 C34 1.498(7)
C34 C35 1.360(7)
C35 C36 1.411(7)
C36 C37 1.363(7)
C37 C38 1.497(7)

loop_
_geom_hbond_atom_site_label_D
_geom_hbond_atom_site_label_H
_geom_hbond_atom_site_label_A
_geom_hbond_distance_DH
_geom_hbond_distance_HA
_geom_hbond_distance_DA
_geom_hbond_angle_DHA
N1 H1 O1 0.87(5) 2.11(5) 2.875(5) 146(4)
O1 H1A N2 0.83(5) 2.05(6) 2.865(5) 165(5)
O1 H1B N12 0.92(5) 1.96(5) 2.861(5) 166(4)
O2 H2B N8 0.90(6) 1.98(6) 2.849(5) 161(5)
O2 H2C N6 0.85(6) 2.06(7) 2.887(5) 167(6)
N3 H3 O1 0.84(5) 2.30(5) 3.073(5) 153(4)
N5 H5 O1 0.82(4) 2.31(5) 3.118(6) 168(4)
N7 H7 O2 0.92(6) 2.04(6) 2.849(6) 147(5)
N9 H9 O2 0.83(5) 2.33(5) 3.094(6) 152(4)
N11 H11 O2 0.84(4) 2.26(4) 3.089(6) 170(4)

loop_
_geom_torsion_atom_site_label_1
_geom_torsion_atom_site_label_2
_geom_torsion_atom_site_label_3
_geom_torsion_atom_site_label_4
_geom_torsion
C4 N1 C1 C2 -1.4(5)
C4 N1 C1 C18 -177.2(4)
N1 C1 C2 C3 0.4(5)
C18 C1 C2 C3 175.7(5)
C1 C2 C3 C4 0.8(6)
C2 C3 C4 N1 -1.6(6)
C2 C3 C4 C5 178.6(5)
C1 N1 C4 C3 1.9(5)
C1 N1 C4 C5 -178.3(4)
C19 N2 C5 C4 -176.8(4)
C6 N2 C5 C4 61.7(5)
C3 C4 C5 N2 -116.9(6)
N1 C4 C5 N2 63.4(6)
C19 N2 C6 C7 70.6(5)
C5 N2 C6 C7 -167.9(4)
C10 N3 C7 C8 -0.1(6)
C10 N3 C7 C6 173.8(4)
N2 C6 C7 C8 -127.0(5)
N2 C6 C7 N3 60.8(6)
N3 C7 C8 C9 -0.1(5)
C6 C7 C8 C9 -173.2(5)
C7 C8 C9 C10 0.3(6)
C8 C9 C10 N3 -0.4(6)
C8 C9 C10 C11 172.3(5)
C7 N3 C10 C9 0.3(6)
C7 N3 C10 C11 -173.6(4)
C20 N4 C11 C10 -84.3(5)
C12 N4 C11 C10 149.1(4)
C9 C10 C11 N4 141.5(6)
N3 C10 C11 N4 -46.6(6)
C20 N4 C12 C13 165.3(4)
C11 N4 C12 C13 -67.9(6)
C16 N5 C13 C14 -0.8(6)
C16 N5 C13 C12 178.7(4)
N4 C12 C13 C14 136.4(6)
N4 C12 C13 N5 -43.0(7)
N5 C13 C14 C15 0.6(6)
C12 C13 C14 C15 -178.9(5)
C13 C14 C15 C16 -0.2(6)
C14 C15 C16 N5 -0.3(5)
C14 C15 C16 C17 171.2(5)
C13 N5 C16 C15 0.7(5)
C13 N5 C16 C17 -171.6(4)
C18 N6 C17 C16 173.1(4)
C21 N6 C17 C16 -66.4(5)
C15 C16 C17 N6 118.5(5)
N5 C16 C17 N6 -71.2(6)
C21 N6 C18 C1 178.7(4)
C17 N6 C18 C1 -60.8(5)
C2 C1 C18 N6 136.6(5)
N1 C1 C18 N6 -48.7(6)
C25 N11 C22 C23 1.1(6)
C25 N11 C22 C39 -172.3(4)
N11 C22 C23 C24 -0.9(6)
C39 C22 C23 C24 171.9(5)
C22 C23 C24 C25 0.3(7)
C23 C24 C25 N11 0.3(6)
C23 C24 C25 C26 -179.4(5)
C22 N11 C25 C24 -0.9(6)
C22 N11 C25 C26 178.9(4)
C40 N10 C26 C25 164.8(4)
C27 N10 C26 C25 -68.2(5)
C24 C25 C26 N10 133.1(6)
N11 C25 C26 N10 -46.6(6)
C40 N10 C27 C28 -85.5(5)
C26 N10 C27 C28 147.5(4)
C31 N9 C28 C29 0.6(6)
C31 N9 C28 C27 -173.8(4)
N10 C27 C28 N9 -45.0(6)
N10 C27 C28 C29 142.3(5)
N9 C28 C29 C30 -0.5(5)
C27 C28 C29 C30 172.8(5)
C28 C29 C30 C31 0.3(6)
C29 C30 C31 N9 0.1(5)
C29 C30 C31 C32 -174.3(5)
C28 N9 C31 C30 -0.4(5)
C28 N9 C31 C32 174.8(4)
C41 N8 C32 C31 72.2(5)
C33 N8 C32 C31 -166.8(4)
C30 C31 C32 N8 -127.7(5)
N9 C31 C32 N8 58.5(6)
C32 N8 C33 C34 62.3(5)
C41 N8 C33 C34 -176.2(4)
C37 N7 C34 C35 1.2(5)
C37 N7 C34 C33 179.8(4)
N8 C33 C34 C35 -116.4(6)
N8 C33 C34 N7 65.4(6)
N7 C34 C35 C36 -1.0(6)
C33 C34 C35 C36 -179.4(5)
C34 C35 C36 C37 0.5(6)
C35 C36 C37 N7 0.2(6)
C35 C36 C37 C38 178.6(5)
C34 N7 C37 C36 -0.9(5)
C34 N7 C37 C38 -179.4(4)
C42 N12 C38 C37 179.7(4)
C39 N12 C38 C37 -60.1(5)
C36 C37 C38 N12 134.3(5)
N7 C37 C38 N12 -47.5(6)
C38 N12 C39 C22 172.6(4)
C42 N12 C39 C22 -67.8(5)
C23 C22 C39 N12 120.1(6)
N11 C22 C39 N12 -68.1(6)
